data_1555378
loop_
_publ_author_name
'Chung, Tsai-Wen'
'Narhe, Bharat D.'
'Lin, Chun-Cheng'
'Sun, Chung-Ming'

_publ_section_title
;
 Multicomponent Synthesis of Functionalized Tetrahydroacridinones:
 Insights into a Mechanistic Route.
;
_journal_issue 21
_journal_name_full 'Organic letters'
_journal_page_first 5368
_journal_page_last 5371
_journal_paper_doi 10.1021/acs.orglett.5b02705
_journal_volume 17
_journal_year 2015
_chemical_formula_sum 'C21 H21 N2 O4'
_chemical_formula_weight 365.40
_space_group_crystal_system triclinic
_space_group_IT_number 2
_space_group_name_Hall '-P 1'
_space_group_name_H-M_alt 'P -1'
_atom_sites_solution_hydrogens mixed
_audit_creation_method SHELXL-2014/6
_cell_angle_alpha 96.467(4)
_cell_angle_beta 104.739(4)
_cell_angle_gamma 98.162(4)
_cell_formula_units_Z 2
_cell_length_a 9.5002(7)
_cell_length_b 9.6957(6)
_cell_length_c 10.3129(7)
_cell_measurement_reflns_used 2999
_cell_measurement_temperature 100(2)
_cell_measurement_theta_max 25.6595
_cell_measurement_theta_min 2.8235
_cell_volume 898.32(11)
_computing_cell_refinement 'SAINT V8.34A (Bruker AXS Inc., 2013)'
_computing_data_collection 'APEX2 (Bruker AXS, 2010)'
_computing_data_reduction 'SAINT V8.34A (Bruker AXS Inc., 2013)'
_computing_molecular_graphics 'SHELXTL (Sheldrick, 2008)'
_computing_publication_material SHELXTL
_computing_structure_refinement 'SHELXL-2014/6 (Sheldrick, 2014)'
_diffrn_ambient_temperature 100(2)
_diffrn_detector_area_resol_mean 8.3333
_diffrn_measured_fraction_theta_full 0.992
_diffrn_measured_fraction_theta_max 0.985
_diffrn_measurement_device_type 'Bruker APEX-II CCD'
_diffrn_measurement_method '\f and \w scans'
_diffrn_radiation_type MoK\a
_diffrn_radiation_wavelength 0.71073
_diffrn_reflns_av_R_equivalents 0.0407
_diffrn_reflns_av_unetI/netI 0.0489
_diffrn_reflns_Laue_measured_fraction_full 0.992
_diffrn_reflns_Laue_measured_fraction_max 0.985
_diffrn_reflns_limit_h_max 11
_diffrn_reflns_limit_h_min -10
_diffrn_reflns_limit_k_max 12
_diffrn_reflns_limit_k_min -12
_diffrn_reflns_limit_l_max 12
_diffrn_reflns_limit_l_min -12
_diffrn_reflns_number 11601
_diffrn_reflns_point_group_measured_fraction_full 0.992
_diffrn_reflns_point_group_measured_fraction_max 0.985
_diffrn_reflns_theta_full 25.242
_diffrn_reflns_theta_max 26.467
_diffrn_reflns_theta_min 2.067
_exptl_absorpt_coefficient_mu 0.094
_exptl_absorpt_correction_T_max 0.9485
_exptl_absorpt_correction_T_min 0.8577
_exptl_absorpt_correction_type multi-scan
_exptl_absorpt_process_details 'SADABS V2014/4 (Bruker AXS Inc.)'
_exptl_crystal_colour 'Pale Brown'
_exptl_crystal_density_diffrn 1.351
_exptl_crystal_density_meas ?
_exptl_crystal_density_method 'not measured'
_exptl_crystal_description Lamellar
_exptl_crystal_F_000 386
_exptl_crystal_size_max 0.20
_exptl_crystal_size_mid 0.15
_exptl_crystal_size_min 0.02
_refine_diff_density_max 0.785
_refine_diff_density_min -0.417
_refine_diff_density_rms 0.134
_refine_ls_extinction_method none
_refine_ls_goodness_of_fit_ref 1.132
_refine_ls_hydrogen_treatment constr
_refine_ls_matrix_type full
_refine_ls_number_parameters 246
_refine_ls_number_reflns 3657
_refine_ls_number_restraints 0
_refine_ls_restrained_S_all 1.132
_refine_ls_R_factor_all 0.0764
_refine_ls_R_factor_gt 0.0488
_refine_ls_shift/su_max 0.000
_refine_ls_shift/su_mean 0.000
_refine_ls_structure_factor_coef Fsqd
_refine_ls_weighting_details 'w=1/[\s^2^(Fo^2^)+(0.1062P)^2^+0.0233P] where P=(Fo^2^+2Fc^2^)/3'
_refine_ls_weighting_scheme calc
_refine_ls_wR_factor_gt 0.1464
_refine_ls_wR_factor_ref 0.1840
_reflns_Friedel_coverage 0.000
_reflns_number_gt 2655
_reflns_number_total 3657
_reflns_threshold_expression 'I > 2\s(I)'
_cod_data_source_file ol5b02705_si_004.cif
_cod_data_source_block 141018lt_0m
_cod_depositor_comments
;
The following automatic conversions were performed:

data item '_exptl_crystal_density_meas' value 'not measured' was
changed to '?' -- the value is perceived as not measured.

Automatic conversion script
Id: cif_fix_values 6909 2019-04-08 15:41:33Z antanas 
;
_cod_database_code 1555378
_shelx_space_group_comment
;
The symmetry employed for this shelxl refinement is uniquely defined
by the following loop, which should always be used as a source of
symmetry information in preference to the above space-group names.
They are only intended as comments.
;
_shelxl_version_number 2014/6

loop_
_space_group_symop_operation_xyz
'x, y, z'
'-x, -y, -z'

loop_
_atom_site_label
_atom_site_type_symbol
_atom_site_fract_x
_atom_site_fract_y
_atom_site_fract_z
_atom_site_U_iso_or_equiv
_atom_site_adp_type
_atom_site_occupancy
_atom_site_site_symmetry_order
_atom_site_calc_flag
_atom_site_refinement_flags_posn
_atom_site_refinement_flags_adp
C1 C -0.0284(3) 0.5979(2) 1.1660(2) 0.0187(5) Uani 1 1 d . .
H1 H -0.1104 0.5371 1.1776 0.022 Uiso 1 1 calc R U
C2 C 0.0662(2) 0.7992(2) 1.0986(2) 0.0186(5) Uani 1 1 d . .
H12 H 0.0510 0.8835 1.0625 0.022 Uiso 1 1 calc R U
C3 C 0.2088(2) 0.7703(2) 1.12993(19) 0.0142(5) Uani 1 1 d . .
C4 C 0.3349(2) 0.8710(2) 1.1056(2) 0.0137(5) Uani 1 1 d . .
H13 H 0.4292 0.8358 1.1409 0.016 Uiso 1 1 calc R U
C5 C 0.3113(2) 0.8741(2) 0.9546(2) 0.0140(5) Uani 1 1 d . .
C6 C 0.3181(2) 0.7496(2) 0.8704(2) 0.0149(5) Uani 1 1 d . .
C7 C 0.2745(2) 0.7425(2) 0.7184(2) 0.0172(5) Uani 1 1 d . .
H15 H 0.2257 0.6448 0.6765 0.021 Uiso 1 1 calc R U
H14 H 0.3654 0.7635 0.6888 0.021 Uiso 1 1 calc R U
C8 C 0.1707(2) 0.8433(2) 0.6645(2) 0.0164(5) Uani 1 1 d . .
C9 C 0.3731(3) 1.3440(2) 1.5440(2) 0.0203(5) Uani 1 1 d . .
H4 H 0.4486 1.4120 1.6156 0.024 Uiso 1 1 calc R U
H3 H 0.2788 1.3340 1.5693 0.024 Uiso 1 1 calc R U
C10 C 0.3836(2) 1.1652(2) 1.3921(2) 0.0162(5) Uani 1 1 d . .
C11 C 0.3872(2) 1.0368(2) 1.3254(2) 0.0155(5) Uani 1 1 d . .
H19 H 0.4154 0.9629 1.3739 0.019 Uiso 1 1 calc R U
C12 C 0.3480(2) 1.0169(2) 1.1829(2) 0.0139(5) Uani 1 1 d . .
C13 C 0.3124(2) 1.1296(2) 1.1157(2) 0.0140(5) Uani 1 1 d . .
C14 C 0.2755(2) 0.9905(2) 0.8972(2) 0.0143(5) Uani 1 1 d . .
C15 C 0.2384(2) 0.9913(2) 0.7466(2) 0.0162(5) Uani 1 1 d . .
H17 H 0.3294 1.0275 0.7221 0.019 Uiso 1 1 calc R U
H16 H 0.1675 1.0560 0.7221 0.019 Uiso 1 1 calc R U
C16 C 0.0161(2) 0.7955(2) 0.6813(2) 0.0219(5) Uani 1 1 d . .
H8 H -0.0273 0.7029 0.6261 0.033 Uiso 1 1 calc R U
H7 H -0.0470 0.8641 0.6516 0.033 Uiso 1 1 calc R U
H9 H 0.0238 0.7891 0.7769 0.033 Uiso 1 1 calc R U
C17 C 0.1085(3) 0.5601(2) 1.2015(2) 0.0206(5) Uani 1 1 d . .
H11 H 0.1206 0.4753 1.2377 0.025 Uiso 1 1 calc R U
C18 C 0.2292(3) 0.6472(2) 1.1839(2) 0.0178(5) Uani 1 1 d . .
H10 H 0.3249 0.6230 1.2085 0.021 Uiso 1 1 calc R U
C19 C 0.3122(2) 1.2625(2) 1.1852(2) 0.0153(5) Uani 1 1 d . .
H18 H 0.2894 1.3392 1.1388 0.018 Uiso 1 1 calc R U
C20 C 0.3466(2) 1.2754(2) 1.3237(2) 0.0162(5) Uani 1 1 d . .
C21 C 0.1589(3) 0.8477(3) 0.5147(2) 0.0244(6) Uani 1 1 d . .
H2 H 0.2575 0.8784 0.5038 0.037 Uiso 1 1 calc R U
H6 H 0.0944 0.9140 0.4817 0.037 Uiso 1 1 calc R U
H5 H 0.1173 0.7534 0.4625 0.037 Uiso 1 1 calc R U
N1 N -0.0516(2) 0.7174(2) 1.11553(19) 0.0212(5) Uani 1 1 d . .
N2 N 0.2729(2) 1.11220(18) 0.97275(17) 0.0154(4) Uani 1 1 d . .
O1 O 0.41955(18) 1.21053(16) 1.53058(14) 0.0221(4) Uani 1 1 d . .
O2 O 0.35945(17) 0.64514(15) 0.91996(14) 0.0193(4) Uani 1 1 d . .
O3 O 0.35407(17) 1.39348(15) 1.41495(14) 0.0197(4) Uani 1 1 d . .
O4 O 0.40599(19) 0.36936(17) 0.84831(15) 0.0268(4) Uani 1 1 d . .
H20 H 0.3858 0.4607 0.8616 0.050 Uiso 1 1 d . .
H21 H 0.4736 0.3608 0.9197 0.050 Uiso 1 1 d . .

loop_
_atom_site_aniso_label
_atom_site_aniso_U_11
_atom_site_aniso_U_22
_atom_site_aniso_U_33
_atom_site_aniso_U_23
_atom_site_aniso_U_13
_atom_site_aniso_U_12
C1 0.0180(12) 0.0149(11) 0.0223(11) 0.0048(9) 0.0052(9) -0.0007(9)
C2 0.0152(12) 0.0163(11) 0.0258(12) 0.0094(9) 0.0054(9) 0.0033(9)
C3 0.0150(11) 0.0125(10) 0.0143(10) 0.0019(8) 0.0025(8) 0.0028(9)
C4 0.0108(11) 0.0124(10) 0.0186(11) 0.0058(8) 0.0030(8) 0.0035(8)
C5 0.0092(11) 0.0144(11) 0.0184(11) 0.0025(8) 0.0041(8) 0.0015(8)
C6 0.0093(11) 0.0127(11) 0.0232(11) 0.0045(8) 0.0046(8) 0.0017(8)
C7 0.0165(12) 0.0141(11) 0.0212(11) 0.0016(9) 0.0063(9) 0.0027(9)
C8 0.0132(11) 0.0160(11) 0.0191(11) 0.0038(8) 0.0027(8) 0.0016(9)
C9 0.0258(13) 0.0161(11) 0.0177(11) 0.0020(9) 0.0033(9) 0.0049(10)
C10 0.0129(11) 0.0194(11) 0.0152(10) 0.0044(8) 0.0024(8) 0.0010(9)
C11 0.0115(11) 0.0149(11) 0.0205(11) 0.0066(8) 0.0041(8) 0.0014(9)
C12 0.0084(11) 0.0134(11) 0.0204(11) 0.0046(8) 0.0043(8) 0.0011(8)
C13 0.0106(11) 0.0153(11) 0.0160(10) 0.0038(8) 0.0029(8) 0.0020(8)
C14 0.0097(11) 0.0137(11) 0.0193(11) 0.0029(8) 0.0043(8) 0.0010(8)
C15 0.0151(11) 0.0148(11) 0.0194(11) 0.0062(8) 0.0041(8) 0.0035(9)
C16 0.0131(12) 0.0256(13) 0.0260(12) 0.0081(10) 0.0025(9) 0.0022(10)
C17 0.0223(13) 0.0141(11) 0.0282(12) 0.0088(9) 0.0089(10) 0.0044(9)
C18 0.0179(12) 0.0156(11) 0.0217(11) 0.0054(9) 0.0060(9) 0.0062(9)
C19 0.0117(11) 0.0136(11) 0.0200(11) 0.0064(9) 0.0017(8) 0.0027(9)
C20 0.0099(11) 0.0128(11) 0.0235(11) -0.0002(9) 0.0029(8) 0.0002(8)
C21 0.0285(14) 0.0234(13) 0.0195(12) 0.0034(9) 0.0039(10) 0.0039(11)
N1 0.0172(10) 0.0198(10) 0.0275(10) 0.0102(8) 0.0050(8) 0.0027(8)
N2 0.0168(10) 0.0126(9) 0.0159(9) 0.0021(7) 0.0026(7) 0.0031(7)
O1 0.0304(10) 0.0184(8) 0.0167(8) 0.0020(6) 0.0033(7) 0.0077(7)
O2 0.0196(9) 0.0145(8) 0.0244(8) 0.0041(6) 0.0046(6) 0.0063(6)
O3 0.0250(9) 0.0162(8) 0.0162(8) 0.0010(6) 0.0023(6) 0.0056(7)
O4 0.0299(10) 0.0217(9) 0.0253(9) -0.0002(7) -0.0004(7) 0.0113(7)

loop_
_atom_type_symbol
_atom_type_description
_atom_type_scat_dispersion_real
_atom_type_scat_dispersion_imag
_atom_type_scat_source
C C 0.0033 0.0016 'International Tables Vol C Tables 4.2.6.8 and 6.1.1.4'
H H 0.0000 0.0000 'International Tables Vol C Tables 4.2.6.8 and 6.1.1.4'
N N 0.0061 0.0033 'International Tables Vol C Tables 4.2.6.8 and 6.1.1.4'
O O 0.0106 0.0060 'International Tables Vol C Tables 4.2.6.8 and 6.1.1.4'

loop_
_geom_angle_atom_site_label_1
_geom_angle_atom_site_label_2
_geom_angle_atom_site_label_3
_geom_angle
N1 C1 C17 122.9(2)
N1 C1 H1 118.5
C17 C1 H1 118.5
N1 C2 C3 125.0(2)
N1 C2 H12 117.5
C3 C2 H12 117.5
C2 C3 C18 116.8(2)
C2 C3 C4 120.47(18)
C18 C3 C4 122.78(19)
C12 C4 C5 111.45(17)
C12 C4 C3 109.95(17)
C5 C4 C3 110.43(16)
C12 C4 H13 108.3
C5 C4 H13 108.3
C3 C4 H13 108.3
C14 C5 C6 119.79(18)
C14 C5 C4 121.70(18)
C6 C5 C4 118.39(18)
O2 C6 C5 121.42(19)
O2 C6 C7 118.94(18)
C5 C6 C7 119.63(18)
C6 C7 C8 114.99(17)
C6 C7 H15 108.5
C8 C7 H15 108.5
C6 C7 H14 108.5
C8 C7 H14 108.5
H15 C7 H14 107.5
C21 C8 C7 110.04(18)
C21 C8 C16 109.32(18)
C7 C8 C16 110.54(18)
C21 C8 C15 109.30(18)
C7 C8 C15 107.45(17)
C16 C8 C15 110.17(18)
O1 C9 O3 107.59(17)
O1 C9 H4 110.2
O3 C9 H4 110.2
O1 C9 H3 110.2
O3 C9 H3 110.2
H4 C9 H3 108.5
C11 C10 C20 121.89(19)
C11 C10 O1 128.68(18)
C20 C10 O1 109.37(18)
C10 C11 C12 118.10(19)
C10 C11 H19 121.0
C12 C11 H19 121.0
C13 C12 C11 119.18(19)
C13 C12 C4 121.45(18)
C11 C12 C4 119.23(18)
C12 C13 C19 122.38(19)
C12 C13 N2 120.20(18)
C19 C13 N2 117.42(18)
N2 C14 C5 122.06(18)
N2 C14 C15 115.36(18)
C5 C14 C15 122.58(19)
C14 C15 C8 112.29(17)
C14 C15 H17 109.1
C8 C15 H17 109.1
C14 C15 H16 109.1
C8 C15 H16 109.1
H17 C15 H16 107.9
C8 C16 H8 109.5
C8 C16 H7 109.5
H8 C16 H7 109.5
C8 C16 H9 109.5
H8 C16 H9 109.5
H7 C16 H9 109.5
C1 C17 C18 119.2(2)
C1 C17 H11 120.4
C18 C17 H11 120.4
C17 C18 C3 119.4(2)
C17 C18 H10 120.3
C3 C18 H10 120.3
C20 C19 C13 116.23(19)
C20 C19 H18 121.9
C13 C19 H18 121.9
C19 C20 O3 127.7(2)
C19 C20 C10 122.17(19)
O3 C20 C10 110.12(18)
C8 C21 H2 109.5
C8 C21 H6 109.5
H2 C21 H6 109.5
C8 C21 H5 109.5
H2 C21 H5 109.5
H6 C21 H5 109.5
C2 N1 C1 116.8(2)
C14 N2 C13 121.82(17)
C10 O1 C9 105.08(15)
C20 O3 C9 104.64(16)
H20 O4 H21 107.1

loop_
_geom_bond_atom_site_label_1
_geom_bond_atom_site_label_2
_geom_bond_distance
C1 N1 1.346(3)
C1 C17 1.372(3)
C1 H1 0.9500
C2 N1 1.338(3)
C2 C3 1.387(3)
C2 H12 0.9500
C3 C18 1.390(3)
C3 C4 1.526(3)
C4 C12 1.515(3)
C4 C5 1.520(3)
C4 H13 1.0000
C5 C14 1.377(3)
C5 C6 1.424(3)
C6 O2 1.252(2)
C6 C7 1.507(3)
C7 C8 1.534(3)
C7 H15 0.9900
C7 H14 0.9900
C8 C21 1.526(3)
C8 C16 1.535(3)
C8 C15 1.542(3)
C9 O1 1.429(3)
C9 O3 1.443(2)
C9 H4 0.9900
C9 H3 0.9900
C10 C11 1.362(3)
C10 C20 1.383(3)
C10 O1 1.384(2)
C11 C12 1.405(3)
C11 H19 0.9500
C12 C13 1.395(3)
C13 C19 1.403(3)
C13 N2 1.409(3)
C14 N2 1.346(3)
C14 C15 1.504(3)
C15 H17 0.9900
C15 H16 0.9900
C16 H8 0.9800
C16 H7 0.9800
C16 H9 0.9800
C17 C18 1.388(3)
C17 H11 0.9500
C18 H10 0.9500
C19 C20 1.369(3)
C19 H18 0.9500
C20 O3 1.379(3)
C21 H2 0.9800
C21 H6 0.9800
C21 H5 0.9800
O4 H20 0.9349
O4 H21 0.8659
